data_4079624
loop_
_publ_author_name
'Zhu, Yuyang'
'Day, Cynthia S.'
'Jones, Amanda C.'

_publ_section_title
;
 Synthesis and Structure of Cationic Phosphine Gold(I) Enol Ether
 Complexes
;
_journal_issue 21
_journal_name_full Organometallics
_journal_page_first 7332
_journal_paper_doi 10.1021/om300893q
_journal_volume 31
_journal_year 2012
_chemical_formula_sum 'C25 H35 Au F6 O P Sb'
_chemical_formula_weight 815.22
_chemical_name_systematic
; 
 ? 
;
_space_group_IT_number 9
_symmetry_cell_setting monoclinic
_symmetry_space_group_name_Hall 'C -2yc'
_symmetry_space_group_name_H-M 'C 1 c 1'
_atom_sites_solution_hydrogens geom
_atom_sites_solution_primary direct
_atom_sites_solution_secondary difmap
_audit_creation_method SHELXTL
_cell_angle_alpha 90.00
_cell_angle_beta 92.3860(10)
_cell_angle_gamma 90.00
_cell_formula_units_Z 4
_cell_length_a 11.7396(15)
_cell_length_b 14.8313(19)
_cell_length_c 16.241(2)
_cell_measurement_reflns_used 5820
_cell_measurement_temperature 193(2)
_cell_measurement_theta_max 25.84
_cell_measurement_theta_min 3.72
_cell_volume 2825.3(6)
_computing_cell_refinement 'Bruker APEX2'
_computing_data_collection 'Bruker SMART'
_computing_data_reduction 'Bruker APEX2'
_computing_molecular_graphics 'Bruker APEX2'
_computing_publication_material 'Bruker APEX2'
_computing_structure_refinement 'Bruker APEX2'
_computing_structure_solution 'Bruker APEX2'
_diffrn_ambient_temperature 193(2)
_diffrn_measured_fraction_theta_full 0.996
_diffrn_measured_fraction_theta_max 0.996
_diffrn_measurement_device_type 'Bruker APEX CCD'
_diffrn_measurement_method '\f and \w scans'
_diffrn_radiation_monochromator graphite
_diffrn_radiation_source 'fine-focus sealed tube'
_diffrn_radiation_type MoK\a
_diffrn_radiation_wavelength 0.71073
_diffrn_reflns_av_R_equivalents 0.0490
_diffrn_reflns_av_sigmaI/netI 0.0782
_diffrn_reflns_limit_h_max 16
_diffrn_reflns_limit_h_min -16
_diffrn_reflns_limit_k_max 20
_diffrn_reflns_limit_k_min -20
_diffrn_reflns_limit_l_max 22
_diffrn_reflns_limit_l_min -22
_diffrn_reflns_number 18874
_diffrn_reflns_theta_full 29.35
_diffrn_reflns_theta_max 29.35
_diffrn_reflns_theta_min 3.72
_exptl_absorpt_coefficient_mu 6.255
_exptl_absorpt_correction_T_max 0.9401
_exptl_absorpt_correction_T_min 0.4538
_exptl_absorpt_correction_type multi-scan
_exptl_absorpt_process_details
;
 Data were corrected for absorption effects using the 
 multi-scan technique (SADABS). The ratio of minimum
 to maximum apparent transmission was 0.718. The
 calculated minimum and maximum transmission
 coefficients (based on crystal size) are  0.4538  0.9401. 
;
_exptl_crystal_colour colourless
_exptl_crystal_density_diffrn 1.917
_exptl_crystal_density_method 'not measured'
_exptl_crystal_description plate
_exptl_crystal_F_000 1568
_exptl_crystal_size_max 0.15
_exptl_crystal_size_mid 0.14
_exptl_crystal_size_min 0.01
_refine_diff_density_max 1.522
_refine_diff_density_min -0.508
_refine_diff_density_rms 0.120
_refine_ls_abs_structure_details 'Flack H D (1983), Acta Cryst. A39, 876-881'
_refine_ls_abs_structure_Flack 0.005(4)
_refine_ls_extinction_method none
_refine_ls_goodness_of_fit_ref 0.873
_refine_ls_hydrogen_treatment mixed
_refine_ls_matrix_type full
_refine_ls_number_parameters 327
_refine_ls_number_reflns 7513
_refine_ls_number_restraints 2
_refine_ls_restrained_S_all 0.873
_refine_ls_R_factor_all 0.0429
_refine_ls_R_factor_gt 0.0359
_refine_ls_shift/su_max 0.001
_refine_ls_shift/su_mean 0.000
_refine_ls_structure_factor_coef Fsqd
_refine_ls_weighting_details 'calc w=1/[\s^2^(Fo^2^)+(0.0000P)^2^+0.0000P] where P=(Fo^2^+2Fc^2^)/3'
_refine_ls_weighting_scheme calc
_refine_ls_wR_factor_gt 0.0770
_refine_ls_wR_factor_ref 0.0812
_reflns_number_gt 6558
_reflns_number_total 7513
_reflns_threshold_expression >2sigma(I)
_cod_data_source_file om300893q_si_001.cif
_cod_data_source_block a22s_4a
_cod_depositor_comments
;
The following automatic conversions were performed:

'_symmetry_cell_setting' value 'Monoclinic' changed to 'monoclinic'
according to /home/saulius/struct/CIF-dictionaries/cif_core.dic
dictionary named 'cif_core.dic' version 2.4.2 from 2011-04-26.

Automatic conversion script
Id: cif_fix_values 1891 2012-01-12 08:04:46Z andrius 
;
_cod_original_sg_symbol_H-M Cc
_cod_database_code 4079624

loop_
_symmetry_equiv_pos_as_xyz
'x, y, z'
'x, -y, z+1/2'
'x+1/2, y+1/2, z'
'x+1/2, -y+1/2, z+1/2'

loop_
_atom_site_label
_atom_site_type_symbol
_atom_site_fract_x
_atom_site_fract_y
_atom_site_fract_z
_atom_site_U_iso_or_equiv
_atom_site_adp_type
_atom_site_occupancy
_atom_site_symmetry_multiplicity
_atom_site_calc_flag
_atom_site_refinement_flags
Sb1 Sb 0.49870(4) 0.45257(3) 0.75329(3) 0.04362(11) Uani 1 1 d .
F1 F 0.3624(5) 0.3911(5) 0.7411(4) 0.110(2) Uani 1 1 d .
F2 F 0.5040(6) 0.4249(6) 0.8635(3) 0.114(2) Uani 1 1 d .
F3 F 0.6359(4) 0.5147(4) 0.7651(4) 0.0935(18) Uani 1 1 d .
F4 F 0.4955(6) 0.4807(6) 0.6423(4) 0.118(3) Uani 1 1 d .
F5 F 0.5793(6) 0.3474(4) 0.7316(4) 0.100(2) Uani 1 1 d .
F6 F 0.4160(5) 0.5565(4) 0.7741(5) 0.101(2) Uani 1 1 d .
Au1 Au -0.090187(7) 0.456292(12) 0.536158(7) 0.03566(6) Uani 1 1 d .
P1 P 0.05491(14) 0.48454(11) 0.45053(9) 0.0331(3) Uani 1 1 d .
O1 O -0.2348(5) 0.2754(4) 0.5809(3) 0.0656(14) Uani 1 1 d .
C1 C -0.2092(6) 0.4175(5) 0.6290(4) 0.0433(14) Uani 1 1 d .
H1 H -0.237(6) 0.489(6) 0.642(4) 0.05(2) Uiso 1 1 d .
C2 C -0.2627(6) 0.3621(5) 0.5719(4) 0.0515(16) Uani 1 1 d .
C3 C -0.1458(9) 0.2698(6) 0.6472(6) 0.076(2) Uani 1 1 d .
H3A H -0.0696 0.2631 0.6239 0.091 Uiso 1 1 calc R
H3B H -0.1595 0.2175 0.6834 0.091 Uiso 1 1 calc R
C4 C -0.1525(7) 0.3552(5) 0.6941(4) 0.0541(17) Uani 1 1 d .
H4A H -0.0759 0.3773 0.7122 0.065 Uiso 1 1 calc R
H4B H -0.2000 0.3485 0.7427 0.065 Uiso 1 1 calc R
C5 C -0.3525(8) 0.3801(8) 0.5077(6) 0.082(3) Uani 1 1 d .
H5A H -0.4249 0.3547 0.5248 0.124 Uiso 1 1 calc R
H5B H -0.3315 0.3523 0.4558 0.124 Uiso 1 1 calc R
H5C H -0.3609 0.4454 0.5001 0.124 Uiso 1 1 calc R
C6 C 0.0506(5) 0.5961(4) 0.4006(3) 0.0347(12) Uani 1 1 d .
C7 C -0.0309(5) 0.6623(4) 0.4173(3) 0.0327(11) Uani 1 1 d .
C8 C -0.0252(6) 0.7435(4) 0.3744(3) 0.0408(14) Uani 1 1 d .
H8 H -0.0794 0.7891 0.3851 0.049 Uiso 1 1 calc R
C9 C 0.0551(6) 0.7603(5) 0.3175(4) 0.0495(16) Uani 1 1 d .
H9 H 0.0560 0.8164 0.2892 0.059 Uiso 1 1 calc R
C10 C 0.1340(6) 0.6953(5) 0.3020(4) 0.0524(17) Uani 1 1 d .
H10 H 0.1909 0.7064 0.2633 0.063 Uiso 1 1 calc R
C11 C 0.1313(6) 0.6142(5) 0.3419(4) 0.0472(15) Uani 1 1 d .
H11 H 0.1855 0.5691 0.3296 0.057 Uiso 1 1 calc R
C12 C 0.1910(5) 0.4802(5) 0.5140(4) 0.0401(13) Uani 1 1 d .
C13 C 0.2030(8) 0.3866(5) 0.5523(5) 0.064(2) Uani 1 1 d .
H13A H 0.2672 0.3864 0.5929 0.095 Uiso 1 1 calc R
H13B H 0.2167 0.3423 0.5091 0.095 Uiso 1 1 calc R
H13C H 0.1327 0.3712 0.5796 0.095 Uiso 1 1 calc R
C14 C 0.1771(8) 0.5484(5) 0.5839(5) 0.060(2) Uani 1 1 d .
H14A H 0.2472 0.5501 0.6189 0.090 Uiso 1 1 calc R
H14B H 0.1131 0.5304 0.6170 0.090 Uiso 1 1 calc R
H14C H 0.1623 0.6084 0.5604 0.090 Uiso 1 1 calc R
C15 C 0.2991(7) 0.5061(9) 0.4710(7) 0.081(3) Uani 1 1 d .
H15A H 0.3646 0.5021 0.5103 0.122 Uiso 1 1 calc R
H15B H 0.2920 0.5681 0.4504 0.122 Uiso 1 1 calc R
H15C H 0.3102 0.4650 0.4248 0.122 Uiso 1 1 calc R
C16 C 0.0408(7) 0.3987(5) 0.3650(4) 0.0503(16) Uani 1 1 d .
C17 C 0.0085(9) 0.3088(5) 0.4025(5) 0.069(2) Uani 1 1 d .
H17A H 0.0014 0.2631 0.3591 0.104 Uiso 1 1 calc R
H17B H -0.0645 0.3149 0.4292 0.104 Uiso 1 1 calc R
H17C H 0.0676 0.2905 0.4435 0.104 Uiso 1 1 calc R
C18 C 0.1501(10) 0.3822(8) 0.3183(6) 0.092(3) Uani 1 1 d .
H18A H 0.1355 0.3364 0.2757 0.138 Uiso 1 1 calc R
H18B H 0.2107 0.3611 0.3570 0.138 Uiso 1 1 calc R
H18C H 0.1739 0.4385 0.2925 0.138 Uiso 1 1 calc R
C19 C -0.0496(12) 0.4330(6) 0.3068(7) 0.103(4) Uani 1 1 d .
H19A H -0.0700 0.3861 0.2663 0.154 Uiso 1 1 calc R
H19B H -0.0217 0.4864 0.2783 0.154 Uiso 1 1 calc R
H19C H -0.1170 0.4492 0.3373 0.154 Uiso 1 1 calc R
C20 C -0.1203(5) 0.6551(4) 0.4802(3) 0.0359(12) Uani 1 1 d .
C21 C -0.2291(6) 0.6284(5) 0.4575(4) 0.0456(14) Uani 1 1 d .
H21 H -0.2456 0.6093 0.4024 0.055 Uiso 1 1 calc R
C22 C -0.3160(6) 0.6286(5) 0.5137(4) 0.0510(16) Uani 1 1 d .
H22 H -0.3910 0.6104 0.4970 0.061 Uiso 1 1 calc R
C23 C -0.2918(8) 0.6556(5) 0.5938(5) 0.061(2) Uani 1 1 d .
H23 H -0.3498 0.6553 0.6328 0.074 Uiso 1 1 calc R
C24 C -0.1825(8) 0.6833(5) 0.6169(4) 0.058(2) Uani 1 1 d .
H24 H -0.1660 0.7031 0.6718 0.070 Uiso 1 1 calc R
C25 C -0.0972(6) 0.6822(4) 0.5605(3) 0.0446(15) Uani 1 1 d .
H25 H -0.0221 0.7002 0.5773 0.053 Uiso 1 1 calc R

loop_
_atom_site_aniso_label
_atom_site_aniso_U_11
_atom_site_aniso_U_22
_atom_site_aniso_U_33
_atom_site_aniso_U_23
_atom_site_aniso_U_13
_atom_site_aniso_U_12
Sb1 0.0386(2) 0.0424(3) 0.0502(2) 0.0043(2) 0.0062(2) -0.0020(2)
F1 0.064(3) 0.127(6) 0.141(5) -0.036(4) 0.034(3) -0.048(3)
F2 0.119(5) 0.169(6) 0.054(3) 0.024(3) 0.016(3) 0.047(5)
F3 0.052(3) 0.080(4) 0.150(5) -0.035(4) 0.019(3) -0.017(3)
F4 0.087(5) 0.206(8) 0.063(3) 0.035(4) 0.008(3) 0.010(5)
F5 0.108(4) 0.051(3) 0.146(5) 0.007(3) 0.067(4) 0.015(3)
F6 0.073(4) 0.058(3) 0.174(7) 0.009(3) 0.043(4) 0.018(2)
Au1 0.03743(11) 0.02742(9) 0.04234(10) 0.00206(14) 0.00422(7) -0.00126(14)
P1 0.0376(8) 0.0280(7) 0.0336(7) 0.0031(6) 0.0030(6) 0.0045(6)
O1 0.080(4) 0.039(3) 0.077(3) -0.001(2) -0.004(3) -0.020(3)
C1 0.042(3) 0.045(4) 0.042(3) -0.003(3) 0.001(3) -0.003(3)
C2 0.053(4) 0.051(4) 0.051(3) -0.008(3) 0.012(3) -0.017(3)
C3 0.092(7) 0.051(5) 0.083(6) 0.024(4) -0.002(5) 0.000(5)
C4 0.062(4) 0.055(5) 0.046(3) 0.014(3) 0.004(3) -0.009(4)
C5 0.072(6) 0.094(8) 0.079(6) 0.000(5) -0.027(5) -0.030(5)
C6 0.036(3) 0.032(3) 0.036(3) 0.007(2) 0.003(2) -0.001(2)
C7 0.036(3) 0.029(3) 0.032(2) 0.000(2) -0.007(2) -0.001(2)
C8 0.051(4) 0.029(3) 0.042(3) 0.003(2) 0.000(3) 0.004(3)
C9 0.061(4) 0.039(4) 0.048(3) 0.014(3) -0.001(3) -0.008(3)
C10 0.050(4) 0.054(4) 0.053(4) 0.013(3) 0.008(3) -0.004(3)
C11 0.044(3) 0.047(4) 0.051(3) 0.013(3) 0.011(3) 0.008(3)
C12 0.036(3) 0.042(3) 0.042(3) 0.007(3) -0.004(2) 0.004(3)
C13 0.077(6) 0.039(4) 0.073(5) 0.013(4) -0.018(4) 0.009(4)
C14 0.066(5) 0.049(4) 0.064(4) -0.011(3) -0.022(4) -0.001(3)
C15 0.032(4) 0.123(9) 0.089(6) 0.031(6) 0.002(4) 0.006(5)
C16 0.072(5) 0.039(4) 0.040(3) -0.010(3) 0.007(3) 0.004(3)
C17 0.107(7) 0.036(4) 0.066(5) -0.015(4) 0.011(5) 0.000(4)
C18 0.111(8) 0.098(8) 0.070(6) -0.035(5) 0.032(6) -0.008(6)
C19 0.155(12) 0.054(5) 0.092(7) -0.013(5) -0.073(8) 0.012(6)
C20 0.043(3) 0.026(3) 0.039(3) 0.003(2) 0.004(2) 0.013(2)
C21 0.049(4) 0.041(3) 0.046(3) 0.002(3) 0.002(3) 0.004(3)
C22 0.046(4) 0.044(4) 0.064(4) 0.003(3) 0.012(3) 0.008(3)
C23 0.075(5) 0.052(4) 0.059(4) 0.018(3) 0.032(4) 0.027(4)
C24 0.085(6) 0.054(4) 0.036(3) -0.001(3) 0.012(3) 0.028(4)
C25 0.057(4) 0.040(3) 0.036(3) -0.001(2) -0.007(3) 0.021(3)

loop_
_atom_type_symbol
_atom_type_description
_atom_type_scat_dispersion_real
_atom_type_scat_dispersion_imag
_atom_type_scat_source
C C 0.0033 0.0016 'International Tables Vol C Tables 4.2.6.8 and 6.1.1.4'
H H 0.0000 0.0000 'International Tables Vol C Tables 4.2.6.8 and 6.1.1.4'
O O 0.0106 0.0060 'International Tables Vol C Tables 4.2.6.8 and 6.1.1.4'
F F 0.0171 0.0103 'International Tables Vol C Tables 4.2.6.8 and 6.1.1.4'
P P 0.1023 0.0942 'International Tables Vol C Tables 4.2.6.8 and 6.1.1.4'
Sb Sb -0.5866 1.5461 'International Tables Vol C Tables 4.2.6.8 and 6.1.1.4'
Au Au -2.0133 8.8022 'International Tables Vol C Tables 4.2.6.8 and 6.1.1.4'

loop_
_geom_angle_atom_site_label_1
_geom_angle_atom_site_label_2
_geom_angle_atom_site_label_3
_geom_angle
F2 Sb1 F1 89.3(4)
F2 Sb1 F4 179.2(3)
F1 Sb1 F4 91.4(3)
F2 Sb1 F3 90.9(4)
F1 Sb1 F3 179.8(4)
F4 Sb1 F3 88.3(3)
F2 Sb1 F6 90.3(3)
F1 Sb1 F6 88.4(3)
F4 Sb1 F6 90.0(4)
F3 Sb1 F6 91.5(3)
F2 Sb1 F5 90.0(3)
F1 Sb1 F5 90.6(3)
F4 Sb1 F5 89.7(3)
F3 Sb1 F5 89.4(3)
F6 Sb1 F5 179.0(3)
C1 Au1 P1 171.16(18)
C1 Au1 C2 32.6(2)
P1 Au1 C2 149.34(16)
C6 P1 C12 106.3(3)
C6 P1 C16 106.4(3)
C12 P1 C16 115.5(3)
C6 P1 Au1 115.2(2)
C12 P1 Au1 107.5(2)
C16 P1 Au1 106.3(2)
C2 O1 C3 107.4(6)
C2 C1 C4 106.1(6)
C2 C1 Au1 88.8(4)
C4 C1 Au1 111.4(5)
C2 C1 H1 124(4)
C4 C1 H1 124(4)
Au1 C1 H1 94(4)
O1 C2 C1 113.6(7)
O1 C2 C5 114.7(7)
C1 C2 C5 131.5(8)
O1 C2 Au1 111.1(5)
C1 C2 Au1 58.6(4)
C5 C2 Au1 106.9(6)
O1 C3 C4 106.0(7)
O1 C3 H3A 110.5
C4 C3 H3A 110.5
O1 C3 H3B 110.5
C4 C3 H3B 110.5
H3A C3 H3B 108.7
C3 C4 C1 101.0(6)
C3 C4 H4A 111.6
C1 C4 H4A 111.6
C3 C4 H4B 111.6
C1 C4 H4B 111.6
H4A C4 H4B 109.4
C2 C5 H5A 109.5
C2 C5 H5B 109.5
H5A C5 H5B 109.5
C2 C5 H5C 109.5
H5A C5 H5C 109.5
H5B C5 H5C 109.5
C11 C6 C7 119.0(5)
C11 C6 P1 117.7(5)
C7 C6 P1 123.3(4)
C8 C7 C6 117.4(5)
C8 C7 C20 116.8(5)
C6 C7 C20 125.8(5)
C9 C8 C7 122.9(6)
C9 C8 H8 118.6
C7 C8 H8 118.6
C10 C9 C8 119.1(6)
C10 C9 H9 120.5
C8 C9 H9 120.5
C11 C10 C9 120.2(6)
C11 C10 H10 119.9
C9 C10 H10 119.9
C10 C11 C6 121.5(6)
C10 C11 H11 119.3
C6 C11 H11 119.3
C15 C12 C13 110.7(7)
C15 C12 C14 106.8(7)
C13 C12 C14 108.0(6)
C15 C12 P1 116.7(5)
C13 C12 P1 108.6(5)
C14 C12 P1 105.7(5)
C12 C13 H13A 109.5
C12 C13 H13B 109.5
H13A C13 H13B 109.5
C12 C13 H13C 109.5
H13A C13 H13C 109.5
H13B C13 H13C 109.5
C12 C14 H14A 109.5
C12 C14 H14B 109.5
H14A C14 H14B 109.5
C12 C14 H14C 109.5
H14A C14 H14C 109.5
H14B C14 H14C 109.5
C12 C15 H15A 109.5
C12 C15 H15B 109.5
H15A C15 H15B 109.5
C12 C15 H15C 109.5
H15A C15 H15C 109.5
H15B C15 H15C 109.5
C19 C16 C17 111.9(8)
C19 C16 C18 109.3(8)
C17 C16 C18 106.5(7)
C19 C16 P1 106.1(5)
C17 C16 P1 108.2(5)
C18 C16 P1 114.9(6)
C16 C17 H17A 109.5
C16 C17 H17B 109.5
H17A C17 H17B 109.5
C16 C17 H17C 109.5
H17A C17 H17C 109.5
H17B C17 H17C 109.5
C16 C18 H18A 109.5
C16 C18 H18B 109.5
H18A C18 H18B 109.5
C16 C18 H18C 109.5
H18A C18 H18C 109.5
H18B C18 H18C 109.5
C16 C19 H19A 109.5
C16 C19 H19B 109.5
H19A C19 H19B 109.5
C16 C19 H19C 109.5
H19A C19 H19C 109.5
H19B C19 H19C 109.5
C21 C20 C25 118.8(6)
C21 C20 C7 120.5(5)
C25 C20 C7 120.5(6)
C20 C21 C22 121.3(6)
C20 C21 H21 119.4
C22 C21 H21 119.4
C23 C22 C21 119.4(7)
C23 C22 H22 120.3
C21 C22 H22 120.3
C22 C23 C24 119.6(7)
C22 C23 H23 120.2
C24 C23 H23 120.2
C23 C24 C25 120.3(7)
C23 C24 H24 119.8
C25 C24 H24 119.8
C20 C25 C24 120.6(7)
C20 C25 H25 119.7
C24 C25 H25 119.7

loop_
_geom_bond_atom_site_label_1
_geom_bond_atom_site_label_2
_geom_bond_distance
Sb1 F2 1.834(5)
Sb1 F1 1.845(5)
Sb1 F4 1.850(6)
Sb1 F3 1.858(5)
Sb1 F6 1.860(5)
Sb1 F5 1.866(5)
Au1 C1 2.175(7)
Au1 P1 2.2821(16)
Au1 C2 2.547(7)
P1 C6 1.843(6)
P1 C12 1.866(6)
P1 C16 1.887(6)
O1 C2 1.333(9)
O1 C3 1.471(10)
C1 C2 1.372(9)
C1 C4 1.535(10)
C1 H1 1.14(9)
C2 C5 1.476(12)
C3 C4 1.483(12)
C3 H3A 0.9900
C3 H3B 0.9900
C4 H4A 0.9900
C4 H4B 0.9900
C5 H5A 0.9800
C5 H5B 0.9800
C5 H5C 0.9800
C6 C11 1.397(8)
C6 C7 1.405(8)
C7 C8 1.395(8)
C7 C20 1.499(8)
C8 C9 1.370(9)
C8 H8 0.9500
C9 C10 1.368(10)
C9 H9 0.9500
C10 C11 1.368(9)
C10 H10 0.9500
C11 H11 0.9500
C12 C15 1.522(11)
C12 C13 1.525(9)
C12 C14 1.535(10)
C13 H13A 0.9800
C13 H13B 0.9800
C13 H13C 0.9800
C14 H14A 0.9800
C14 H14B 0.9800
C14 H14C 0.9800
C15 H15A 0.9800
C15 H15B 0.9800
C15 H15C 0.9800
C16 C19 1.481(11)
C16 C17 1.521(11)
C16 C18 1.537(12)
C17 H17A 0.9800
C17 H17B 0.9800
C17 H17C 0.9800
C18 H18A 0.9800
C18 H18B 0.9800
C18 H18C 0.9800
C19 H19A 0.9800
C19 H19B 0.9800
C19 H19C 0.9800
C20 C21 1.373(9)
C20 C25 1.381(8)
C21 C22 1.397(9)
C21 H21 0.9500
C22 C23 1.379(11)
C22 H22 0.9500
C23 C24 1.383(13)
C23 H23 0.9500
C24 C25 1.386(10)
C24 H24 0.9500
C25 H25 0.9500

loop_
_geom_torsion_atom_site_label_1
_geom_torsion_atom_site_label_2
_geom_torsion_atom_site_label_3
_geom_torsion_atom_site_label_4
_geom_torsion
C1 Au1 P1 C6 -146.1(12)
C2 Au1 P1 C6 118.4(4)
C1 Au1 P1 C12 -27.8(12)
C2 Au1 P1 C12 -123.3(4)
C1 Au1 P1 C16 96.4(12)
C2 Au1 P1 C16 0.9(4)
P1 Au1 C1 C2 -109.5(11)
P1 Au1 C1 C4 -2.7(15)
C2 Au1 C1 C4 106.9(7)
C3 O1 C2 C1 -4.7(8)
C3 O1 C2 C5 -179.5(7)
C3 O1 C2 Au1 59.1(6)
C4 C1 C2 O1 -10.8(8)
Au1 C1 C2 O1 101.2(6)
C4 C1 C2 C5 162.9(8)
Au1 C1 C2 C5 -85.2(9)
C4 C1 C2 Au1 -111.9(5)
C1 Au1 C2 O1 -105.5(7)
P1 Au1 C2 O1 58.0(7)
P1 Au1 C2 C1 163.5(4)
C1 Au1 C2 C5 128.7(8)
P1 Au1 C2 C5 -67.8(8)
C2 O1 C3 C4 18.7(8)
O1 C3 C4 C1 -23.4(8)
C2 C1 C4 C3 21.0(8)
Au1 C1 C4 C3 -74.1(6)
C12 P1 C6 C11 66.6(6)
C16 P1 C6 C11 -57.0(6)
Au1 P1 C6 C11 -174.4(4)
C12 P1 C6 C7 -114.9(5)
C16 P1 C6 C7 121.5(5)
Au1 P1 C6 C7 4.0(5)
C11 C6 C7 C8 -0.8(8)
P1 C6 C7 C8 -179.3(4)
C11 C6 C7 C20 -177.7(6)
P1 C6 C7 C20 3.9(8)
C6 C7 C8 C9 0.3(9)
C20 C7 C8 C9 177.5(6)
C7 C8 C9 C10 -0.4(10)
C8 C9 C10 C11 1.0(11)
C9 C10 C11 C6 -1.5(11)
C7 C6 C11 C10 1.4(10)
P1 C6 C11 C10 180.0(6)
C6 P1 C12 C15 -50.4(8)
C16 P1 C12 C15 67.3(8)
Au1 P1 C12 C15 -174.3(7)
C6 P1 C12 C13 -176.3(5)
C16 P1 C12 C13 -58.6(6)
Au1 P1 C12 C13 59.9(5)
C6 P1 C12 C14 68.1(5)
C16 P1 C12 C14 -174.2(5)
Au1 P1 C12 C14 -55.8(5)
C6 P1 C16 C19 -43.1(8)
C12 P1 C16 C19 -160.8(7)
Au1 P1 C16 C19 80.1(7)
C6 P1 C16 C17 -163.3(6)
C12 P1 C16 C17 79.0(6)
Au1 P1 C16 C17 -40.1(6)
C6 P1 C16 C18 77.8(7)
C12 P1 C16 C18 -39.9(7)
Au1 P1 C16 C18 -159.0(6)
C8 C7 C20 C21 86.3(7)
C6 C7 C20 C21 -96.9(7)
C8 C7 C20 C25 -88.5(7)
C6 C7 C20 C25 88.3(7)
C25 C20 C21 C22 0.4(9)
C7 C20 C21 C22 -174.5(6)
C20 C21 C22 C23 -0.5(10)
C21 C22 C23 C24 1.0(10)
C22 C23 C24 C25 -1.3(11)
C21 C20 C25 C24 -0.7(9)
C7 C20 C25 C24 174.2(6)
C23 C24 C25 C20 1.2(10)
